data_7120755
loop_
_publ_author_name
'Tang, Yefeng'
'Wang, Yuanhao'
'Li, Yuanhe'
'Fan, Yijun'
'Wang, Zhiguo'

_publ_section_title
;
 Palladium-Catalyzed Denitrogenative Functionalizations of Benzotriazoles
 with Alkenes and 1,3-Dienes
;
_journal_name_full 'Chem. Commun.'
_journal_paper_doi 10.1039/C7CC07543J
_journal_year 2017
_chemical_formula_moiety 'C15 H11 F4 N O2 S'
_chemical_formula_sum 'C15 H11 F4 N O2 S'
_chemical_formula_weight 345.31
_chemical_name_systematic
;
 ?
;
_space_group_crystal_system orthorhombic
_space_group_IT_number 61
_space_group_name_Hall '-P 2ac 2ab'
_space_group_name_H-M_alt 'P b c a'
_symmetry_space_group_name_Hall '-P 2ac 2ab'
_symmetry_space_group_name_H-M 'P b c a'
_atom_sites_solution_hydrogens geom
_audit_creation_date 2016-07-04
_audit_creation_method
;
Olex2 1.2
(compiled 2015.09.30 svn.r3233 for OlexSys, GUI svn.r5103)
;
_audit_update_record
;
2017-07-24 deposited with the CCDC.
2017-10-09 downloaded from the CCDC.
;
_cell_angle_alpha 90
_cell_angle_beta 90
_cell_angle_gamma 90
_cell_formula_units_Z 8
_cell_length_a 9.3189(6)
_cell_length_b 17.4284(11)
_cell_length_c 17.8836(16)
_cell_measurement_reflns_used 2219
_cell_measurement_temperature 180.00(10)
_cell_measurement_theta_max 28.8280
_cell_measurement_theta_min 3.8930
_cell_volume 2904.5(4)
_computing_cell_refinement
;
CrysAlisPro, Agilent Technologies,
Version 1.171.36.32 (release 02-08-2013 CrysAlis171 .NET)
(compiled Aug  2 2013,16:46:58)
;
_computing_data_collection
;
CrysAlisPro, Agilent Technologies,
Version 1.171.36.32 (release 02-08-2013 CrysAlis171 .NET)
(compiled Aug  2 2013,16:46:58)
;
_computing_data_reduction
;
CrysAlisPro, Agilent Technologies,
Version 1.171.36.32 (release 02-08-2013 CrysAlis171 .NET)
(compiled Aug  2 2013,16:46:58)
;
_computing_molecular_graphics 'Olex2 (Dolomanov et al., 2009)'
_computing_publication_material 'Olex2 (Dolomanov et al., 2009)'
_computing_structure_refinement 'ShelXL (Sheldrick, 2015)'
_computing_structure_solution
;
Superflip (Palatinus & Chapuis, 2007;Palatinus & van der Lee, 2008;
Palatinus et al., 2012)
;
_diffrn_ambient_temperature 180.00(10)
_diffrn_detector_area_resol_mean 10.3914
_diffrn_measured_fraction_theta_full 0.994
_diffrn_measured_fraction_theta_max 0.994
_diffrn_measurement_details
;
#__ type_ start__ end____ width___ exp.time_
  1 omega  -34.00   14.00   1.0000    5.2400
omega____ theta____ kappa____ phi______ frames
    -       10.7017    0.0000 -120.0000 48

#__ type_ start__ end____ width___ exp.time_
  2 omega  -61.00   14.00   1.0000    5.2400
omega____ theta____ kappa____ phi______ frames
    -      -11.7954  -38.0000 -180.0000 75
;
_diffrn_measurement_device_type 'SuperNova, Dual, Cu at zero, Atlas'
_diffrn_measurement_method '\w scans'
_diffrn_orient_matrix_UB_11 -0.0153784000
_diffrn_orient_matrix_UB_12 -0.0305126000
_diffrn_orient_matrix_UB_13 -0.0249818000
_diffrn_orient_matrix_UB_21 -0.0150669000
_diffrn_orient_matrix_UB_22 0.0268772000
_diffrn_orient_matrix_UB_23 -0.0287282000
_diffrn_orient_matrix_UB_31 0.0730152000
_diffrn_orient_matrix_UB_32 -0.0008814000
_diffrn_orient_matrix_UB_33 -0.0111959000
_diffrn_radiation_monochromator mirror
_diffrn_radiation_type MoK\a
_diffrn_radiation_wavelength 0.71073
_diffrn_reflns_av_R_equivalents 0.0642
_diffrn_reflns_av_unetI/netI 0.0713
_diffrn_reflns_Laue_measured_fraction_full 0.994
_diffrn_reflns_Laue_measured_fraction_max 0.994
_diffrn_reflns_limit_h_max 9
_diffrn_reflns_limit_h_min -11
_diffrn_reflns_limit_k_max 18
_diffrn_reflns_limit_k_min -21
_diffrn_reflns_limit_l_max 17
_diffrn_reflns_limit_l_min -22
_diffrn_reflns_number 7816
_diffrn_reflns_point_group_measured_fraction_full 0.994
_diffrn_reflns_point_group_measured_fraction_max 0.994
_diffrn_reflns_theta_full 25.242
_diffrn_reflns_theta_max 26.018
_diffrn_reflns_theta_min 3.367
_diffrn_source 'SuperNova (Mo) X-ray Source'
_exptl_absorpt_coefficient_mu 0.276
_exptl_absorpt_correction_T_max 1.00000
_exptl_absorpt_correction_T_min 0.49611
_exptl_absorpt_correction_type multi-scan
_exptl_absorpt_process_details
;
CrysAlisPro, Agilent Technologies,
Version 1.171.36.32 (release 02-08-2013 CrysAlis171 .NET)
(compiled Aug  2 2013,16:46:58)
Empirical absorption correction using spherical harmonics,
 implemented in SCALE3 ABSPACK scaling algorithm.
;
_exptl_crystal_density_diffrn 1.579
_exptl_crystal_F_000 1408
_exptl_crystal_size_max 0.1
_exptl_crystal_size_mid 0.1
_exptl_crystal_size_min 0.05
_refine_diff_density_max 0.410
_refine_diff_density_min -0.484
_refine_diff_density_rms 0.074
_refine_ls_extinction_method none
_refine_ls_goodness_of_fit_ref 1.032
_refine_ls_hydrogen_treatment constr
_refine_ls_matrix_type full
_refine_ls_number_parameters 208
_refine_ls_number_reflns 2844
_refine_ls_number_restraints 0
_refine_ls_restrained_S_all 1.032
_refine_ls_R_factor_all 0.0812
_refine_ls_R_factor_gt 0.0522
_refine_ls_shift/su_max 0.000
_refine_ls_shift/su_mean 0.000
_refine_ls_structure_factor_coef Fsqd
_refine_ls_weighting_details 'w=1/[\s^2^(Fo^2^)+(0.0667P)^2^] where P=(Fo^2^+2Fc^2^)/3'
_refine_ls_weighting_scheme calc
_refine_ls_wR_factor_gt 0.1219
_refine_ls_wR_factor_ref 0.1427
_reflns_Friedel_coverage 0.000
_reflns_number_gt 2021
_reflns_number_total 2844
_reflns_threshold_expression 'I > 2\s(I)'
_cod_data_source_file c7cc07543j2.cif
_cod_data_source_block exp_7170
_cod_database_code 7120755
_shelxl_version_number 2014-3
_chemical_oxdiff_formula 'C15 H11 O2 N1 S1 F4'
_shelx_space_group_comment
;
The symmetry employed for this shelxl refinement is uniquely defined
by the following loop, which should always be used as a source of
symmetry information in preference to the above space-group names.
They are only intended as comments.
;
_shelx_estimated_absorpt_t_max 0.986
_shelx_estimated_absorpt_t_min 0.973
_reflns_odcompleteness_completeness 98.99
_reflns_odcompleteness_iscentric 1
_reflns_odcompleteness_theta 25.97
_olex2_refinement_description
;
1. Fixed Uiso
 At 1.2 times of:
  All C(H) groups, All N(H) groups
2.a Aromatic/amide H refined with riding coordinates:
 C2(H2), C4(H4), C5(H5), C7(H7), C8(H8), C10(H10), C11(H11), C12(H12),
 C13(H13), C14(H14), N1(H1)
;
_olex2_submission_special_instructions 'No special instructions were received'

loop_
_space_group_symop_operation_xyz
'x, y, z'
'-x+1/2, -y, z+1/2'
'x+1/2, -y+1/2, -z'
'-x, y+1/2, -z+1/2'
'-x, -y, -z'
'x-1/2, y, -z-1/2'
'-x-1/2, y-1/2, z'
'x, -y-1/2, z-1/2'

loop_
_atom_site_label
_atom_site_type_symbol
_atom_site_fract_x
_atom_site_fract_y
_atom_site_fract_z
_atom_site_U_iso_or_equiv
_atom_site_adp_type
_atom_site_occupancy
_atom_site_site_symmetry_order
_atom_site_calc_flag
_atom_site_refinement_flags_posn
C1 C 0.2263(2) 0.44484(14) 0.66753(17) 0.0231(6) Uani 1 1 d .
C2 C 0.1328(3) 0.38774(14) 0.69108(18) 0.0287(7) Uani 1 1 d .
H2 H 0.1347 0.3697 0.7412 0.034 Uiso 1 1 calc R
C3 C 0.0384(3) 0.35823(14) 0.6405(2) 0.0335(8) Uani 1 1 d .
C4 C 0.0358(3) 0.38080(15) 0.56692(19) 0.0330(7) Uani 1 1 d .
H4 H -0.0306 0.3588 0.5328 0.040 Uiso 1 1 calc R
C5 C 0.1320(3) 0.43619(14) 0.54381(19) 0.0306(7) Uani 1 1 d .
H5 H 0.1328 0.4513 0.4928 0.037 Uiso 1 1 calc R
C6 C 0.2282(3) 0.47068(13) 0.59349(17) 0.0236(6) Uani 1 1 d .
C7 C 0.3290(3) 0.52997(14) 0.56911(17) 0.0258(6) Uani 1 1 d .
H7 H 0.4010 0.5445 0.6040 0.031 Uiso 1 1 calc R
C8 C 0.3308(3) 0.56560(15) 0.50375(17) 0.0281(7) Uani 1 1 d .
H8 H 0.2590 0.5517 0.4686 0.034 Uiso 1 1 calc R
C9 C 0.4347(3) 0.62511(14) 0.48073(17) 0.0261(6) Uani 1 1 d .
C10 C 0.5468(3) 0.64930(15) 0.52639(19) 0.0331(7) Uani 1 1 d .
H10 H 0.5572 0.6279 0.5749 0.040 Uiso 1 1 calc R
C11 C 0.6433(3) 0.70415(15) 0.50197(19) 0.0354(7) Uani 1 1 d .
H11 H 0.7193 0.7201 0.5338 0.042 Uiso 1 1 calc R
C12 C 0.6300(3) 0.73568(15) 0.4319(2) 0.0378(8) Uani 1 1 d .
H12 H 0.6968 0.7731 0.4153 0.045 Uiso 1 1 calc R
C13 C 0.5190(3) 0.71282(15) 0.3856(2) 0.0410(8) Uani 1 1 d .
H13 H 0.5091 0.7347 0.3372 0.049 Uiso 1 1 calc R
C14 C 0.4225(3) 0.65784(15) 0.41000(19) 0.0341(7) Uani 1 1 d .
H14 H 0.3467 0.6422 0.3779 0.041 Uiso 1 1 calc R
C15 C 0.2597(3) 0.62754(15) 0.74896(19) 0.0310(7) Uani 1 1 d .
F1 F 0.16144(17) 0.62906(9) 0.69609(11) 0.0430(5) Uani 1 1 d .
F2 F 0.38424(18) 0.64901(9) 0.71969(11) 0.0427(5) Uani 1 1 d .
F3 F 0.22483(19) 0.67677(9) 0.80191(12) 0.0527(6) Uani 1 1 d .
F4 F -0.05566(17) 0.30387(10) 0.66438(12) 0.0534(6) Uani 1 1 d .
N1 N 0.3231(2) 0.47653(11) 0.72208(13) 0.0222(5) Uani 1 1 d .
H1 H 0.4149 0.4653 0.7183 0.027 Uiso 1 1 calc R
O1 O 0.13014(18) 0.51289(10) 0.81015(12) 0.0304(5) Uani 1 1 d .
O2 O 0.38516(19) 0.53585(10) 0.84244(12) 0.0329(5) Uani 1 1 d .
S1 S 0.27373(7) 0.53101(3) 0.78920(4) 0.0233(2) Uani 1 1 d .

loop_
_atom_site_aniso_label
_atom_site_aniso_U_11
_atom_site_aniso_U_22
_atom_site_aniso_U_33
_atom_site_aniso_U_23
_atom_site_aniso_U_13
_atom_site_aniso_U_12
C1 0.0208(13) 0.0176(12) 0.0308(18) -0.0013(11) -0.0007(12) 0.0013(9)
C2 0.0305(15) 0.0218(13) 0.0336(19) 0.0041(12) 0.0028(13) 0.0002(11)
C3 0.0295(16) 0.0246(14) 0.046(2) -0.0040(13) 0.0072(15) -0.0071(11)
C4 0.0290(15) 0.0317(15) 0.038(2) -0.0093(14) -0.0026(14) -0.0058(11)
C5 0.0315(15) 0.0271(14) 0.0332(19) -0.0032(13) -0.0003(13) -0.0009(11)
C6 0.0246(14) 0.0190(13) 0.0274(17) 0.0003(11) -0.0002(12) 0.0020(9)
C7 0.0270(14) 0.0236(13) 0.0267(18) -0.0012(12) 0.0005(13) -0.0027(10)
C8 0.0277(15) 0.0301(14) 0.0265(18) -0.0010(12) -0.0018(13) -0.0012(10)
C9 0.0289(15) 0.0200(12) 0.0293(18) 0.0009(12) 0.0049(13) 0.0030(10)
C10 0.0371(17) 0.0306(15) 0.0317(19) 0.0026(13) -0.0057(14) -0.0007(11)
C11 0.0393(17) 0.0240(14) 0.043(2) -0.0019(14) -0.0026(15) -0.0054(11)
C12 0.0428(17) 0.0223(14) 0.048(2) 0.0031(14) 0.0096(16) -0.0010(12)
C13 0.0559(19) 0.0330(15) 0.034(2) 0.0104(14) 0.0010(17) -0.0039(14)
C14 0.0395(17) 0.0312(15) 0.0317(19) 0.0008(14) -0.0037(14) 0.0007(12)
C15 0.0247(15) 0.0240(14) 0.044(2) 0.0019(14) 0.0070(14) 0.0025(11)
F1 0.0379(10) 0.0378(10) 0.0535(13) 0.0169(9) -0.0105(9) 0.0051(7)
F2 0.0375(10) 0.0328(9) 0.0577(14) 0.0088(9) 0.0080(9) -0.0081(7)
F3 0.0656(12) 0.0291(10) 0.0634(14) -0.0109(9) 0.0127(11) 0.0066(8)
F4 0.0539(12) 0.0460(10) 0.0604(15) 0.0012(10) 0.0055(10) -0.0327(8)
N1 0.0170(11) 0.0252(11) 0.0242(14) 0.0010(9) -0.0004(10) 0.0036(8)
O1 0.0238(10) 0.0332(10) 0.0343(13) 0.0016(9) 0.0077(9) -0.0032(7)
O2 0.0280(10) 0.0401(11) 0.0307(13) -0.0011(9) -0.0051(9) 0.0017(8)
S1 0.0209(4) 0.0234(4) 0.0257(5) 0.0024(3) 0.0007(3) -0.0001(2)

loop_
_atom_type_symbol
_atom_type_description
_atom_type_scat_dispersion_real
_atom_type_scat_dispersion_imag
_atom_type_scat_source
C C 0.0033 0.0016 'International Tables Vol C Tables 4.2.6.8 and 6.1.1.4'
H H 0.0000 0.0000 'International Tables Vol C Tables 4.2.6.8 and 6.1.1.4'
F F 0.0171 0.0103 'International Tables Vol C Tables 4.2.6.8 and 6.1.1.4'
O O 0.0106 0.0060 'International Tables Vol C Tables 4.2.6.8 and 6.1.1.4'
S S 0.1246 0.1234 'International Tables Vol C Tables 4.2.6.8 and 6.1.1.4'
N N 0.0061 0.0033 'International Tables Vol C Tables 4.2.6.8 and 6.1.1.4'

loop_
_geom_angle_atom_site_label_1
_geom_angle_atom_site_label_2
_geom_angle_atom_site_label_3
_geom_angle
C2 C1 C6 121.7(3)
C2 C1 N1 117.6(3)
C6 C1 N1 120.7(2)
C1 C2 H2 120.8
C3 C2 C1 118.3(3)
C3 C2 H2 120.8
C2 C3 C4 122.6(3)
F4 C3 C2 118.1(3)
F4 C3 C4 119.2(3)
C3 C4 H4 120.8
C3 C4 C5 118.4(3)
C5 C4 H4 120.8
C4 C5 H5 119.1
C4 C5 C6 121.8(3)
C6 C5 H5 119.1
C1 C6 C7 121.1(3)
C5 C6 C1 117.1(2)
C5 C6 C7 121.7(3)
C6 C7 H7 116.5
C8 C7 C6 127.0(3)
C8 C7 H7 116.5
C7 C8 H8 117.1
C7 C8 C9 125.7(3)
C9 C8 H8 117.1
C10 C9 C8 122.8(3)
C10 C9 C14 118.0(3)
C14 C9 C8 119.2(3)
C9 C10 H10 119.6
C11 C10 C9 120.8(3)
C11 C10 H10 119.6
C10 C11 H11 119.8
C12 C11 C10 120.4(3)
C12 C11 H11 119.8
C11 C12 H12 120.0
C11 C12 C13 119.9(3)
C13 C12 H12 120.0
C12 C13 H13 120.2
C12 C13 C14 119.7(3)
C14 C13 H13 120.2
C9 C14 H14 119.4
C13 C14 C9 121.2(3)
C13 C14 H14 119.4
F1 C15 F2 108.6(3)
F1 C15 F3 109.4(2)
F1 C15 S1 110.48(18)
F2 C15 S1 110.53(17)
F3 C15 F2 108.4(2)
F3 C15 S1 109.4(2)
C1 N1 H1 118.1
C1 N1 S1 123.84(17)
S1 N1 H1 118.1
N1 S1 C15 105.72(13)
O1 S1 C15 103.84(11)
O1 S1 N1 109.64(12)
O2 S1 C15 105.22(13)
O2 S1 N1 109.29(11)
O2 S1 O1 121.78(13)

loop_
_geom_bond_atom_site_label_1
_geom_bond_atom_site_label_2
_geom_bond_distance
C1 C2 1.388(4)
C1 C6 1.399(4)
C1 N1 1.439(3)
C2 H2 0.9500
C2 C3 1.363(4)
C3 C4 1.374(4)
C3 F4 1.359(3)
C4 H4 0.9500
C4 C5 1.381(4)
C5 H5 0.9500
C5 C6 1.398(4)
C6 C7 1.463(4)
C7 H7 0.9500
C7 C8 1.324(4)
C8 H8 0.9500
C8 C9 1.477(4)
C9 C10 1.391(4)
C9 C14 1.392(4)
C10 H10 0.9500
C10 C11 1.383(4)
C11 H11 0.9500
C11 C12 1.374(5)
C12 H12 0.9500
C12 C13 1.384(4)
C13 H13 0.9500
C13 C14 1.385(4)
C14 H14 0.9500
C15 F1 1.316(3)
C15 F2 1.327(3)
C15 F3 1.318(3)
C15 S1 1.834(3)
N1 H1 0.8800
N1 S1 1.598(2)
O1 S1 1.4250(18)
O2 S1 1.411(2)
